data_7712483
loop_
_publ_author_name
'Solodovnikov, Sergey F.'
'Meshalkin, Arkadiy B.'
'Sukhikh, Aleksandr S.'
'Solodovnikova, Zoya A.'
'Zolotova, Evgeniya S.'
'Yudin, Vasiliy N.'
'Kadyrova, Yuliya M.'
'Khaikina, Elena G.'
'Mateyshina, Yuliya G.'
'Uvarov, Nikolai F.'
'Pugachev, Aleksey M.'
'Kovtunets, Evgeniy V.'

_publ_section_title
;
 Resolving old problems with layered polytungstates related to hexagonal
 tungsten bronze: phase formation, structures, crystal chemistry and some
 properties.
;
_journal_issue 9
_journal_name_full 'Dalton transactions (Cambridge, England : 2003)'
_journal_page_first 2770
_journal_page_last 2785
_journal_paper_doi 10.1039/d2dt03895a
_journal_volume 52
_journal_year 2023
_chemical_formula_sum 'O22 Rb2 W7'
_chemical_formula_weight 1809.89
_space_group_crystal_system monoclinic
_space_group_IT_number 4
_space_group_name_Hall 'P 2yb'
_space_group_name_H-M_alt 'P 1 21 1'
_atom_sites_solution_primary dual
_audit_creation_method SHELXL-2017/1
_audit_update_record
;
2022-10-06 deposited with the CCDC.	2023-01-31 downloaded from the CCDC.
;
_cell_angle_alpha 90
_cell_angle_beta 90.051(6)
_cell_angle_gamma 90
_cell_formula_units_Z 2
_cell_length_a 3.8318(5)
_cell_length_b 7.3295(12)
_cell_length_c 32.060(4)
_cell_measurement_reflns_used 782
_cell_measurement_temperature 296(2)
_cell_measurement_theta_max 30.55
_cell_measurement_theta_min 3.18
_cell_volume 900.4(2)
_computing_structure_refinement 'SHELXL-2017/1 (Sheldrick, 2017)'
_computing_structure_solution 'ShelXT (Sheldrick, 2015)'
_diffrn_ambient_temperature 296(2)
_diffrn_detector PIXEL
_diffrn_detector_area_resol_mean 7.41
_diffrn_detector_type 'Bruker PHOTON III area detector'
_diffrn_measured_fraction_theta_full 0.998
_diffrn_measured_fraction_theta_max 0.998
_diffrn_measurement_device 'three-circle diffractometer'
_diffrn_measurement_device_type 'Bruker D8 Venture diffractometer'
_diffrn_measurement_method '\w and \f scans'
_diffrn_radiation_monochromator 'Incoatec HELIOS multilayer mirrors'
_diffrn_radiation_type MoK\a
_diffrn_radiation_wavelength 0.71073
_diffrn_reflns_av_R_equivalents 0.0524
_diffrn_reflns_av_unetI/netI 0.1126
_diffrn_reflns_Laue_measured_fraction_full 0.998
_diffrn_reflns_Laue_measured_fraction_max 0.998
_diffrn_reflns_limit_h_max 4
_diffrn_reflns_limit_h_min -5
_diffrn_reflns_limit_k_max 10
_diffrn_reflns_limit_k_min -9
_diffrn_reflns_limit_l_max 33
_diffrn_reflns_limit_l_min -45
_diffrn_reflns_number 7716
_diffrn_reflns_point_group_measured_fraction_full 0.999
_diffrn_reflns_point_group_measured_fraction_max 0.998
_diffrn_reflns_theta_full 25.242
_diffrn_reflns_theta_max 30.539
_diffrn_reflns_theta_min 1.270
_diffrn_source 'Incoatec IuS3.0 microfocus X-ray tube'
_exptl_absorpt_coefficient_mu 50.002
_exptl_absorpt_correction_T_max 0.4330
_exptl_absorpt_correction_T_min 0.1641
_exptl_absorpt_correction_type multi-scan
_exptl_absorpt_process_details
;
SADABS-2012/1 (Bruker,2012) was used for absorption correction.
wR2(int) was 0.1640 before and 0.0679 after correction.
The Ratio of minimum to maximum transmission is 0.3790.
The \l/2 correction factor is 0.0015.
;
_exptl_crystal_colour colourless
_exptl_crystal_density_diffrn 6.676
_exptl_crystal_description plate
_exptl_crystal_F_000 1536
_exptl_crystal_recrystallization_method 'From the Melt'
_exptl_crystal_size_max 0.171
_exptl_crystal_size_mid 0.062
_exptl_crystal_size_min 0.023
_refine_diff_density_max 6.597
_refine_diff_density_min -11.961
_refine_diff_density_rms 1.018
_refine_ls_abs_structure_details
;
 Twinning involves inversion, so Flack parameter cannot be determined
;
_refine_ls_extinction_method none
_refine_ls_goodness_of_fit_ref 1.074
_refine_ls_hydrogen_treatment undef
_refine_ls_matrix_type full
_refine_ls_number_parameters 184
_refine_ls_number_reflns 5245
_refine_ls_number_restraints 4
_refine_ls_restrained_S_all 1.074
_refine_ls_R_factor_all 0.1040
_refine_ls_R_factor_gt 0.0863
_refine_ls_shift/su_max 2.277
_refine_ls_shift/su_mean 0.123
_refine_ls_structure_factor_coef Fsqd
_refine_ls_weighting_details 'w=1/[\s^2^(Fo^2^)+(0.0935P)^2^+52.5455P] where P=(Fo^2^+2Fc^2^)/3'
_refine_ls_weighting_scheme calc
_refine_ls_wR_factor_gt 0.2131
_refine_ls_wR_factor_ref 0.2295
_reflns_Friedel_coverage 0.867
_reflns_Friedel_fraction_full 1.000
_reflns_Friedel_fraction_max 0.998
_reflns_number_gt 4238
_reflns_number_total 5245
_reflns_threshold_expression 'I > 2\s(I)'
_cod_data_source_file d2dt03895a2.cif
_cod_data_source_block Rb2W7O22
_cod_original_sg_symbol_H-M 'P 21'
_cod_database_code 7712483
_shelx_shelxl_version_number 2017/1
_shelx_space_group_comment
;
The symmetry employed for this shelxl refinement is uniquely defined
by the following loop, which should always be used as a source of
symmetry information in preference to the above space-group names.
They are only intended as comments.
;
_shelx_estimated_absorpt_t_min 0.043
_shelx_estimated_absorpt_t_max 0.393

loop_
_space_group_symop_operation_xyz
'x, y, z'
'-x, y+1/2, -z'

loop_
_atom_site_label
_atom_site_type_symbol
_atom_site_fract_x
_atom_site_fract_y
_atom_site_fract_z
_atom_site_U_iso_or_equiv
_atom_site_adp_type
_atom_site_occupancy
_atom_site_site_symmetry_order
_atom_site_calc_flag
_atom_site_refinement_flags_posn
_atom_site_refinement_flags_adp
_atom_site_refinement_flags_occupancy
_atom_site_disorder_assembly
_atom_site_disorder_group
W1 W 0.5007(9) 0.248(3) 0.09935(10) 0.0195(10) Uani 1 1 d D . . . .
W2 W 0.4851(15) 0.761(3) 0.09960(9) 0.043(2) Uani 1 1 d . . . . .
W3 W 0.4987(14) 0.509(3) 0.20056(6) 0.0251(9) Uani 1 1 d D . . . .
W4 W 0.4623(5) 0.264(3) 0.30354(11) 0.0116(7) Uani 1 1 d D . . . .
W5 W 0.5802(6) 0.756(3) 0.30261(12) 0.0134(6) Uani 1 1 d . . . . .
W6 W 0.485(2) 0.007(3) 0.40110(6) 0.0440(15) Uani 1 1 d . . . . .
W7 W 0.4840(13) 0.259(3) 0.5006(2) 0.0397(9) Uani 1 1 d . . . . .
Rb1 Rb -0.011(6) 0.000000 0.1986(2) 0.051(4) Uani 0.756(4) 1 d . . P . .
Rb2 Rb 0.018(8) 0.493(3) 0.4016(3) 0.046(5) Uani 0.574(4) 1 d . . P . .
Rb3 Rb 0.049(3) 0.501(5) 0.0064(3) 0.081(6) Uani 0.670(4) 1 d . . P . .
O1 O 0.547(14) 0.204(8) 0.0485(17) 0.031(12) Uiso 1 1 d . . . . .
O2 O 0.048(11) 0.243(10) 0.1012(15) 0.037(13) Uiso 1 1 d D . . . .
O3 O 0.472(15) 0.008(10) 0.1205(9) 0.021(7) Uiso 1 1 d . . . . .
O4 O 0.507(13) 0.511(9) 0.0938(8) 0.014(6) Uiso 1 1 d . . . . .
O5 O 0.465(10) 0.318(6) 0.1659(12) 0.009(7) Uiso 1 1 d . . . . .
O6 O 0.527(13) 0.812(7) 0.0465(15) 0.022(10) Uiso 1 1 d . . . . .
O7 O 0.976(10) 0.742(7) 0.1137(13) 0.019(8) Uiso 1 1 d . . . . .
O8 O 0.445(11) 0.694(6) 0.1661(13) 0.015(8) Uiso 1 1 d . . . . .
O9 O 0.968(14) 0.47(3) 0.206(3) 0.15(4) Uiso 1 1 d D . . . .
O10 O 0.524(11) 0.326(6) 0.2485(12) 0.009(7) Uiso 1 1 d . . . . .
O11 O 0.548(12) 0.691(6) 0.2511(14) 0.014(8) Uiso 1 1 d . . . . .
O12 O 0.888(10) 0.276(8) 0.3158(15) 0.033(11) Uiso 1 1 d D . . . .
O13 O 0.472(12) 0.514(7) 0.3212(8) 0.012(6) Uiso 1 1 d . . . . .
O14 O 0.541(12) 0.009(10) 0.2907(10) 0.021(7) Uiso 1 1 d . . . . .
O15 O 0.451(13) 0.189(7) 0.3619(16) 0.024(11) Uiso 1 1 d . . . . .
O16 O 0.123(8) 0.778(5) 0.2995(9) -0.001(5) Uiso 1 1 d . . . . .
O17 O 0.469(11) 0.827(6) 0.3625(14) 0.016(9) Uiso 1 1 d . . . . .
O18 O 0.049(18) 0.065(7) 0.4058(14) 0.031(13) Uiso 1 1 d . . . . .
O19 O 0.533(11) -0.172(6) 0.4430(13) 0.014(8) Uiso 1 1 d . . . . .
O20 O 0.548(14) 0.183(7) 0.4451(17) 0.025(11) Uiso 1 1 d . . . . .
O21 O 0.971(13) 0.276(9) 0.4939(17) 0.035(13) Uiso 1 1 d . . . . .
O22 O 0.483(17) 0.510(11) 0.4838(10) 0.024(7) Uiso 1 1 d . . . . .

loop_
_atom_site_aniso_label
_atom_site_aniso_U_11
_atom_site_aniso_U_22
_atom_site_aniso_U_33
_atom_site_aniso_U_23
_atom_site_aniso_U_13
_atom_site_aniso_U_12
W1 0.045(2) 0.0024(14) 0.0113(15) -0.0043(12) -0.0116(15) 0.012(2)
W2 0.109(6) 0.017(2) 0.0024(14) -0.0031(13) 0.009(2) -0.016(4)
W3 0.063(2) 0.0060(8) 0.0065(8) -0.0011(13) -0.011(2) 0.0019(13)
W4 0.0076(8) 0.0218(17) 0.0053(10) 0.0064(10) 0.0063(8) 0.0125(15)
W5 0.0078(8) 0.0159(14) 0.0166(13) -0.0127(12) 0.0023(9) -0.0010(14)
W6 0.119(4) 0.0106(9) 0.0023(7) -0.0009(14) -0.015(3) -0.0010(19)
W7 0.081(3) 0.0240(12) 0.0145(9) -0.0140(9) 0.000(2) -0.010(4)
Rb1 0.098(11) 0.026(5) 0.028(4) 0.011(7) -0.016(10) 0.001(6)
Rb2 0.104(16) 0.014(6) 0.021(4) -0.007(5) -0.031(11) 0.017(8)
Rb3 0.004(7) 0.214(18) 0.025(5) 0.022(11) -0.002(4) 0.030(9)

loop_
_atom_type_symbol
_atom_type_description
_atom_type_scat_dispersion_real
_atom_type_scat_dispersion_imag
_atom_type_scat_source
O O 0.0106 0.0060 'International Tables Vol C Tables 4.2.6.8 and 6.1.1.4'
Rb Rb -0.9393 2.9676 'International Tables Vol C Tables 4.2.6.8 and 6.1.1.4'
W W -0.8490 6.8722 'International Tables Vol C Tables 4.2.6.8 and 6.1.1.4'

loop_
_geom_angle_atom_site_label_1
_geom_angle_atom_site_label_2
_geom_angle_atom_site_label_3
_geom_angle
_geom_angle_site_symmetry_1
_geom_angle_site_symmetry_3
_geom_angle_publ_flag
O1 W1 O2 98(3) . . ?
O1 W1 O3 100(2) . . ?
O2 W1 O3 85(3) . . ?
O1 W1 O4 96(2) . . ?
O2 W1 O4 92(3) . . ?
O3 W1 O4 164.0(15) . . ?
O1 W1 O2 85(2) . 1_655 ?
O2 W1 O2 176(3) . 1_655 ?
O3 W1 O2 92(2) . 1_655 ?
O4 W1 O2 90(2) . 1_655 ?
O1 W1 O5 177(2) . . ?
O2 W1 O5 84.7(19) . . ?
O3 W1 O5 82.1(16) . . ?
O4 W1 O5 81.9(13) . . ?
O2 W1 O5 92.3(17) 1_655 . ?
O1 W1 Rb3 52.9(19) . . ?
O2 W1 Rb3 66.1(18) . . ?
O3 W1 Rb3 133.5(14) . . ?
O4 W1 Rb3 57.6(11) . . ?
O2 W1 Rb3 118.2(15) 1_655 . ?
O5 W1 Rb3 127.0(10) . . ?
O1 W1 Rb3 47.5(19) . 1_655 ?
O2 W1 Rb3 123.3(18) . 1_655 ?
O3 W1 Rb3 135.5(16) . 1_655 ?
O4 W1 Rb3 58.4(12) . 1_655 ?
O2 W1 Rb3 61.0(15) 1_655 1_655 ?
O5 W1 Rb3 129.5(10) . 1_655 ?
Rb3 W1 Rb3 57.2(3) . 1_655 ?
O1 W1 Rb1 128.2(19) . 1_655 ?
O2 W1 Rb1 114.6(18) . 1_655 ?
O3 W1 Rb1 48.4(14) . 1_655 ?
O4 W1 Rb1 120.4(11) . 1_655 ?
O2 W1 Rb1 61.1(15) 1_655 1_655 ?
O5 W1 Rb1 51.7(10) . 1_655 ?
Rb3 W1 Rb1 178.0(6) . 1_655 ?
Rb3 W1 Rb1 122.0(3) 1_655 1_655 ?
O1 W1 Rb1 135.2(19) . . ?
O2 W1 Rb1 59.5(18) . . ?
O3 W1 Rb1 44.8(15) . . ?
O4 W1 Rb1 120.8(11) . . ?
O2 W1 Rb1 116.3(15) 1_655 . ?
O5 W1 Rb1 47.8(10) . . ?
Rb3 W1 Rb1 125.5(4) . . ?
Rb3 W1 Rb1 176.7(3) 1_655 . ?
Rb1 W1 Rb1 55.20(15) 1_655 . ?
O1 W1 Rb3 24.3(19) . 2_645 ?
O2 W1 Rb3 115.3(18) . 2_645 ?
O3 W1 Rb3 84.9(14) . 2_645 ?
O4 W1 Rb3 110.4(11) . 2_645 ?
O2 W1 Rb3 66.7(15) 1_655 2_645 ?
O5 W1 Rb3 155.0(10) . 2_645 ?
Rb3 W1 Rb3 76.84(19) . 2_645 ?
Rb3 W1 Rb3 52.98(6) 1_655 2_645 ?
Rb1 W1 Rb3 104.2(4) 1_655 2_645 ?
Rb1 W1 Rb3 128.4(5) . 2_645 ?
O1 W1 Rb3 38.3(18) . 2_545 ?
O2 W1 Rb3 62.5(18) . 2_545 ?
O3 W1 Rb3 82.2(13) . 2_545 ?
O4 W1 Rb3 110.3(11) . 2_545 ?
O2 W1 Rb3 119.6(15) 1_655 2_545 ?
O5 W1 Rb3 144.7(10) . 2_545 ?
Rb3 W1 Rb3 52.72(6) . 2_545 ?
Rb3 W1 Rb3 82.54(19) 1_655 2_545 ?
Rb1 W1 Rb3 129.3(5) 1_655 2_545 ?
Rb1 W1 Rb3 100.6(3) . 2_545 ?
Rb3 W1 Rb3 52.9(2) 2_645 2_545 ?
O6 W2 O4 96.2(18) . . ?
O6 W2 O7 99(2) . . ?
O4 W2 O7 85(2) . . ?
O6 W2 O3 98(2) . 1_565 ?
O4 W2 O3 165.4(15) . 1_565 ?
O7 W2 O3 91(2) . 1_565 ?
O6 W2 O7 109(2) . 1_455 ?
O4 W2 O7 90(2) . 1_455 ?
O7 W2 O7 152(2) . 1_455 ?
O3 W2 O7 88(2) 1_565 1_455 ?
O6 W2 O8 178.5(19) . . ?
O4 W2 O8 82.9(14) . . ?
O7 W2 O8 79.9(17) . . ?
O3 W2 O8 82.6(16) 1_565 . ?
O7 W2 O8 72.4(16) 1_455 . ?
O6 W2 Rb3 53.2(16) . . ?
O4 W2 Rb3 57.3(11) . . ?
O7 W2 Rb3 123.7(14) . . ?
O3 W2 Rb3 135.3(14) 1_565 . ?
O7 W2 Rb3 73.9(13) 1_455 . ?
O8 W2 Rb3 127.0(12) . . ?
O6 W2 Rb1 135.0(16) . 1_565 ?
O4 W2 Rb1 121.6(12) . 1_565 ?
O7 W2 Rb1 107.6(13) . 1_565 ?
O3 W2 Rb1 47.0(15) 1_565 1_565 ?
O7 W2 Rb1 53.4(13) 1_455 1_565 ?
O8 W2 Rb1 46.4(11) . 1_565 ?
Rb3 W2 Rb1 126.9(3) . 1_565 ?
O6 W2 Rb1 128.2(16) . 1_665 ?
O4 W2 Rb1 118.7(11) . 1_665 ?
O7 W2 Rb1 52.8(14) . 1_665 ?
O3 W2 Rb1 49.0(14) 1_565 1_665 ?
O7 W2 Rb1 108.2(13) 1_455 1_665 ?
O8 W2 Rb1 51.5(11) . 1_665 ?
Rb3 W2 Rb1 175.7(5) . 1_665 ?
Rb1 W2 Rb1 55.74(18) 1_565 1_665 ?
O6 W2 Rb3 49.4(16) . 1_655 ?
O4 W2 Rb3 56.4(13) . 1_655 ?
O7 W2 Rb3 68.2(13) . 1_655 ?
O3 W2 Rb3 134.0(16) 1_565 1_655 ?
O7 W2 Rb3 129.4(13) 1_455 1_655 ?
O8 W2 Rb3 129.2(11) . 1_655 ?
Rb3 W2 Rb3 56.6(3) . 1_655 ?
Rb1 W2 Rb3 175.1(3) 1_565 1_655 ?
Rb1 W2 Rb3 120.5(4) 1_665 1_655 ?
O6 W2 Rb3 24.5(16) . 2_655 ?
O4 W2 Rb3 108.3(12) . 2_655 ?
O7 W2 Rb3 78.9(13) . 2_655 ?
O3 W2 Rb3 84.3(14) 1_565 2_655 ?
O7 W2 Rb3 128.5(13) 1_455 2_655 ?
O8 W2 Rb3 154.9(11) . 2_655 ?
Rb3 W2 Rb3 76.68(19) . 2_655 ?
Rb1 W2 Rb3 130.0(5) 1_565 2_655 ?
Rb1 W2 Rb3 104.2(4) 1_665 2_655 ?
Rb3 W2 Rb3 52.52(6) 1_655 2_655 ?
O6 W2 Rb3 36.4(16) . 2 ?
O4 W2 Rb3 110.2(11) . 2 ?
O7 W2 Rb3 132.0(13) . 2 ?
O3 W2 Rb3 83.1(13) 1_565 2 ?
O7 W2 Rb3 75.4(13) 1_455 2 ?
O8 W2 Rb3 145.1(12) . 2 ?
Rb3 W2 Rb3 53.06(5) . 2 ?
Rb1 W2 Rb3 102.4(4) 1_565 2 ?
Rb1 W2 Rb3 130.9(5) 1_665 2 ?
Rb3 W2 Rb3 82.38(19) 1_655 2 ?
Rb3 W2 Rb3 53.2(2) 2_655 2 ?
O8 W3 O5 101.8(13) . . ?
O8 W3 O9 106(6) . . ?
O5 W3 O9 91(6) . . ?
O8 W3 O10 169.6(18) . . ?
O5 W3 O10 87.4(16) . . ?
O9 W3 O10 78(5) . . ?
O8 W3 O9 92(6) . 1_455 ?
O5 W3 O9 83(6) . 1_455 ?
O9 W3 O9 162(10) . 1_455 ?
O10 W3 O9 84(5) . 1_455 ?
O8 W3 O11 90.3(18) . . ?
O5 W3 O11 167.9(17) . . ?
O9 W3 O11 86(5) . . ?
O10 W3 O11 80.5(10) . . ?
O9 W3 O11 96(5) 1_455 . ?
O8 W3 Rb1 50.3(14) . 1_665 ?
O5 W3 Rb1 135.8(12) . 1_665 ?
O9 W3 Rb1 71(8) . 1_665 ?
O10 W3 Rb1 125.0(11) . 1_665 ?
O9 W3 Rb1 125(7) 1_455 1_665 ?
O11 W3 Rb1 53.7(11) . 1_665 ?
O8 W3 Rb1 42.2(14) . 1_565 ?
O5 W3 Rb1 130.0(12) . 1_565 ?
O9 W3 Rb1 126(8) . 1_565 ?
O10 W3 Rb1 127.7(11) . 1_565 ?
O9 W3 Rb1 69(7) 1_455 1_565 ?
O11 W3 Rb1 59.8(12) . 1_565 ?
Rb1 W3 Rb1 56.0(3) 1_665 1_565 ?
O8 W3 Rb1 136.9(14) . 1_655 ?
O5 W3 Rb1 47.5(12) . 1_655 ?
O9 W3 Rb1 55(7) . 1_655 ?
O10 W3 Rb1 53.4(11) . 1_655 ?
O9 W3 Rb1 110(7) 1_455 1_655 ?
O11 W3 Rb1 122.5(12) . 1_655 ?
Rb1 W3 Rb1 125.7(6) 1_665 1_655 ?
Rb1 W3 Rb1 177.5(5) 1_565 1_655 ?
O8 W3 Rb1 128.2(14) . . ?
O5 W3 Rb1 42.7(12) . . ?
O9 W3 Rb1 110(7) . . ?
O10 W3 Rb1 56.7(11) . . ?
O9 W3 Rb1 55(7) 1_455 . ?
O11 W3 Rb1 128.0(11) . . ?
Rb1 W3 Rb1 178.2(2) 1_665 . ?
Rb1 W3 Rb1 123.8(6) 1_565 . ?
Rb1 W3 Rb1 54.4(2) 1_655 . ?
O12 W4 O10 95(2) . . ?
O12 W4 O13 82(2) . . ?
O10 W4 O13 92.5(14) . . ?
O12 W4 O14 87(2) . . ?
O10 W4 O14 90.8(15) . . ?
O13 W4 O14 168.8(15) . . ?
O12 W4 O15 79(2) . . ?
O10 W4 O15 174(2) . . ?
O13 W4 O15 89.2(16) . . ?
O14 W4 O15 86.4(17) . . ?
O12 W4 O12 156(3) . 1_455 ?
O10 W4 O12 106.6(18) . 1_455 ?
O13 W4 O12 85.9(19) . 1_455 ?
O14 W4 O12 103(2) . 1_455 ?
O15 W4 O12 79.7(19) . 1_455 ?
O12 W4 Rb2 102.1(19) . . ?
O10 W4 Rb2 135.7(12) . . ?
O13 W4 Rb2 50.8(12) . . ?
O14 W4 Rb2 130.3(12) . . ?
O15 W4 Rb2 49.2(14) . . ?
O12 W4 Rb2 54.4(13) 1_455 . ?
O12 W4 Rb2 45.8(19) . 1_655 ?
O10 W4 Rb2 124.1(13) . 1_655 ?
O13 W4 Rb2 51.7(11) . 1_655 ?
O14 W4 Rb2 118.1(12) . 1_655 ?
O15 W4 Rb2 53.0(15) . 1_655 ?
O12 W4 Rb2 110.8(13) 1_455 1_655 ?
Rb2 W4 Rb2 56.39(19) . 1_655 ?
O12 W4 Rb1 128.3(18) . . ?
O10 W4 Rb1 54.0(12) . . ?
O13 W4 Rb1 132.1(10) . . ?
O14 W4 Rb1 57.6(11) . . ?
O15 W4 Rb1 128.1(14) . . ?
O12 W4 Rb1 75.0(13) 1_455 . ?
Rb2 W4 Rb1 129.4(4) . . ?
Rb2 W4 Rb1 174.0(4) 1_655 . ?
O12 W4 Rb1 75.9(18) . 1_655 ?
O10 W4 Rb1 46.4(12) . 1_655 ?
O13 W4 Rb1 129.8(12) . 1_655 ?
O14 W4 Rb1 48.6(12) . 1_655 ?
O15 W4 Rb1 128.6(14) . 1_655 ?
O12 W4 Rb1 127.4(13) 1_455 1_655 ?
Rb2 W4 Rb1 177.5(4) . 1_655 ?
Rb2 W4 Rb1 121.7(4) 1_655 1_655 ?
Rb1 W4 Rb1 52.51(16) . 1_655 ?
O11 W5 O16 84.3(18) . . ?
O11 W5 O14 94.0(17) . 1_565 ?
O16 W5 O14 79.7(17) . 1_565 ?
O11 W5 O13 91.7(16) . . ?
O16 W5 O13 83.5(17) . . ?
O14 W5 O13 161.6(17) 1_565 . ?
O11 W5 O17 163.9(18) . . ?
O16 W5 O17 79.7(15) . . ?
O14 W5 O17 85.6(16) 1_565 . ?
O13 W5 O17 84.1(15) . . ?
O11 W5 O16 92.6(17) . 1_655 ?
O16 W5 O16 168.6(19) . 1_655 ?
O14 W5 O16 89.6(16) 1_565 1_655 ?
O13 W5 O16 107.6(16) . 1_655 ?
O17 W5 O16 103.6(15) . 1_655 ?
O11 W5 Rb2 130.3(14) . 1_655 ?
O16 W5 Rb2 119.8(11) . 1_655 ?
O14 W5 Rb2 130.5(11) 1_565 1_655 ?
O13 W5 Rb2 53.8(11) . 1_655 ?
O17 W5 Rb2 58.1(12) . 1_655 ?
O16 W5 Rb2 70.4(9) 1_655 1_655 ?
O11 W5 Rb1 50.6(14) . 1_665 ?
O16 W5 Rb1 107.1(11) . 1_665 ?
O14 W5 Rb1 56.0(12) 1_565 1_665 ?
O13 W5 Rb1 137.8(10) . 1_665 ?
O17 W5 Rb1 137.5(12) . 1_665 ?
O16 W5 Rb1 63.0(8) 1_655 1_665 ?
Rb2 W5 Rb1 133.1(5) 1_655 1_665 ?
O11 W5 Rb2 123.5(14) . . ?
O16 W5 Rb2 65.4(11) . . ?
O14 W5 Rb2 123.1(12) 1_565 . ?
O13 W5 Rb2 41.1(11) . . ?
O17 W5 Rb2 46.5(12) . . ?
O16 W5 Rb2 124.8(9) 1_655 . ?
Rb2 W5 Rb2 54.4(2) 1_655 . ?
Rb1 W5 Rb2 171.9(4) 1_665 . ?
O11 W5 Rb1 49.4(14) . 1_565 ?
O16 W5 Rb1 53.8(10) . 1_565 ?
O14 W5 Rb1 54.0(12) 1_565 1_565 ?
O13 W5 Rb1 120.0(11) . 1_565 ?
O17 W5 Rb1 120.2(12) . 1_565 ?
O16 W5 Rb1 116.3(9) 1_655 1_565 ?
Rb2 W5 Rb1 172.9(5) 1_655 1_565 ?
Rb1 W5 Rb1 53.37(15) 1_665 1_565 ?
Rb2 W5 Rb1 118.9(4) . 1_565 ?
O18 W6 O17 102(2) . 1_545 ?
O18 W6 O15 79(2) . . ?
O17 W6 O15 93.5(13) 1_545 . ?
O18 W6 O19 102(2) . . ?
O17 W6 O19 89(2) 1_545 . ?
O15 W6 O19 177(2) . . ?
O18 W6 O20 84(2) . . ?
O17 W6 O20 173(2) 1_545 . ?
O15 W6 O20 91(2) . . ?
O19 W6 O20 86.0(13) . . ?
O18 W6 O18 153(3) . 1_655 ?
O17 W6 O18 102.7(19) 1_545 1_655 ?
O15 W6 O18 89(2) . 1_655 ?
O19 W6 O18 89.5(18) . 1_655 ?
O20 W6 O18 72(2) . 1_655 ?
O18 W6 Rb2 49.2(17) . . ?
O17 W6 Rb2 129.8(14) 1_545 . ?
O15 W6 Rb2 47.3(16) . . ?
O19 W6 Rb2 131.5(13) . . ?
O20 W6 Rb2 57.0(16) . . ?
O18 W6 Rb2 105.5(14) 1_655 . ?
O18 W6 Rb2 105.5(17) . 1_655 ?
O17 W6 Rb2 130.7(14) 1_545 1_655 ?
O15 W6 Rb2 53.7(16) . 1_655 ?
O19 W6 Rb2 123.5(14) . 1_655 ?
O20 W6 Rb2 49.8(15) . 1_655 ?
O18 W6 Rb2 49.1(14) 1_655 1_655 ?
Rb2 W6 Rb2 56.5(3) . 1_655 ?
O18 W6 Rb2 78.9(17) . 1_545 ?
O17 W6 Rb2 47.9(14) 1_545 1_545 ?
O15 W6 Rb2 129.0(16) . 1_545 ?
O19 W6 Rb2 53.9(13) . 1_545 ?
O20 W6 Rb2 130.9(15) . 1_545 ?
O18 W6 Rb2 126.4(13) 1_655 1_545 ?
Rb2 W6 Rb2 127.9(8) . 1_545 ?
Rb2 W6 Rb2 175.6(8) 1_655 1_545 ?
O18 W6 Rb2 132.5(16) . 1_645 ?
O17 W6 Rb2 51.5(14) 1_545 1_645 ?
O15 W6 Rb2 132.4(16) . 1_645 ?
O19 W6 Rb2 48.7(13) . 1_645 ?
O20 W6 Rb2 121.7(16) . 1_645 ?
O18 W6 Rb2 72.7(13) 1_655 1_645 ?
Rb2 W6 Rb2 178.2(8) . 1_645 ?
Rb2 W6 Rb2 121.7(8) 1_655 1_645 ?
Rb2 W6 Rb2 53.9(3) 1_545 1_645 ?
O21 W7 O19 97(2) . 2_656 ?
O21 W7 O20 77(2) . . ?
O19 W7 O20 174(2) 2_656 . ?
O21 W7 O22 92(3) . 2_646 ?
O19 W7 O22 90.4(17) 2_656 2_646 ?
O20 W7 O22 87(2) . 2_646 ?
O21 W7 O22 85(3) . . ?
O19 W7 O22 90.6(18) 2_656 . ?
O20 W7 O22 91(2) . . ?
O22 W7 O22 176.2(4) 2_646 . ?
O21 W7 O21 165(3) . 1_455 ?
O19 W7 O21 93(2) 2_656 1_455 ?
O20 W7 O21 93(2) . 1_455 ?
O22 W7 O21 99(3) 2_646 1_455 ?
O22 W7 O21 85(3) . 1_455 ?
O21 W7 Rb2 108.8(17) . . ?
O19 W7 Rb2 128.9(13) 2_656 . ?
O20 W7 Rb2 55.9(16) . . ?
O22 W7 Rb2 130.4(14) 2_646 . ?
O22 W7 Rb2 50.9(14) . . ?
O21 W7 Rb2 56.6(16) 1_455 . ?
O21 W7 Rb2 52.9(17) . 1_655 ?
O19 W7 Rb2 129.9(14) 2_656 1_655 ?
O20 W7 Rb2 48.3(16) . 1_655 ?
O22 W7 Rb2 124.6(16) 2_646 1_655 ?
O22 W7 Rb2 52.4(16) . 1_655 ?
O21 W7 Rb2 112.5(16) 1_455 1_655 ?
Rb2 W7 Rb2 55.9(2) . 1_655 ?
O21 W7 Rb2 70.2(17) . 2_646 ?
O19 W7 Rb2 54.3(13) 2_656 2_646 ?
O20 W7 Rb2 120.9(16) . 2_646 ?
O22 W7 Rb2 47.1(15) 2_646 2_646 ?
O22 W7 Rb2 131.4(15) . 2_646 ?
O21 W7 Rb2 124.4(17) 1_455 2_646 ?
Rb2 W7 Rb2 176.8(5) . 2_646 ?
Rb2 W7 Rb2 123.01(17) 1_655 2_646 ?
O21 W7 Rb2 125.1(17) . 2_546 ?
O19 W7 Rb2 52.0(14) 2_656 2_546 ?
O20 W7 Rb2 129.4(16) . 2_546 ?
O22 W7 Rb2 51.8(16) 2_646 2_546 ?
O22 W7 Rb2 131.2(16) . 2_546 ?
O21 W7 Rb2 69.6(16) 1_455 2_546 ?
Rb2 W7 Rb2 126.05(17) . 2_546 ?
Rb2 W7 Rb2 176.4(5) 1_655 2_546 ?
Rb2 W7 Rb2 54.84(19) 2_646 2_546 ?
O8 Rb1 O3 52.7(16) 1_545 . ?
O8 Rb1 O5 95.6(10) 1_545 . ?
O3 Rb1 O5 51.1(15) . . ?
O8 Rb1 O3 95.9(14) 1_545 1_455 ?
O3 Rb1 O3 74.9(7) . 1_455 ?
O5 Rb1 O3 94.9(14) . 1_455 ?
O8 Rb1 O8 75.4(10) 1_545 1_445 ?
O3 Rb1 O8 97.9(14) . 1_445 ?
O5 Rb1 O8 141.4(8) . 1_445 ?
O3 Rb1 O8 50.3(15) 1_455 1_445 ?
O8 Rb1 O5 141.0(8) 1_545 1_455 ?
O3 Rb1 O5 95.5(14) . 1_455 ?
O5 Rb1 O5 73.7(9) . 1_455 ?
O3 Rb1 O5 49.5(15) 1_455 1_455 ?
O8 Rb1 O5 89.8(9) 1_445 1_455 ?
O8 Rb1 O11 87.9(12) 1_545 1_445 ?
O3 Rb1 O11 137.0(16) . 1_445 ?
O5 Rb1 O11 168.6(11) . 1_445 ?
O3 Rb1 O11 95.5(15) 1_455 1_445 ?
O8 Rb1 O11 50.0(11) 1_445 1_445 ?
O5 Rb1 O11 109.9(12) 1_455 1_445 ?
O8 Rb1 O7 45.8(11) 1_545 1_445 ?
O3 Rb1 O7 50.2(14) . 1_445 ?
O5 Rb1 O7 99.1(11) . 1_445 ?
O3 Rb1 O7 50.1(14) 1_455 1_445 ?
O8 Rb1 O7 48.0(11) 1_445 1_445 ?
O5 Rb1 O7 97.8(11) 1_455 1_445 ?
O11 Rb1 O7 91.2(12) 1_445 1_445 ?
O8 Rb1 O10 171.8(11) 1_545 1_455 ?
O3 Rb1 O10 132.9(16) . 1_455 ?
O5 Rb1 O10 86.6(11) . 1_455 ?
O3 Rb1 O10 91.8(14) 1_455 1_455 ?
O8 Rb1 O10 107.7(12) 1_445 1_455 ?
O5 Rb1 O10 47.2(10) 1_455 1_455 ?
O11 Rb1 O10 88.4(9) 1_445 1_455 ?
O7 Rb1 O10 141.6(11) 1_445 1_455 ?
O8 Rb1 O14 127.1(14) 1_545 1_455 ?
O3 Rb1 O14 173.2(14) . 1_455 ?
O5 Rb1 O14 124.4(14) . 1_455 ?
O3 Rb1 O14 111.5(12) 1_455 1_455 ?
O8 Rb1 O14 88.2(13) 1_445 1_455 ?
O5 Rb1 O14 87.3(13) 1_455 1_455 ?
O11 Rb1 O14 46.6(14) 1_445 1_455 ?
O7 Rb1 O14 135.6(14) 1_445 1_455 ?
O10 Rb1 O14 46.5(13) 1_455 1_455 ?
O8 Rb1 O10 108.7(12) 1_545 . ?
O3 Rb1 O10 90.3(14) . . ?
O5 Rb1 O10 46.5(10) . . ?
O3 Rb1 O10 134.7(15) 1_455 . ?
O8 Rb1 O10 171.6(11) 1_445 . ?
O5 Rb1 O10 91.2(11) 1_455 . ?
O11 Rb1 O10 122.1(8) 1_445 . ?
O7 Rb1 O10 140.0(11) 1_445 . ?
O10 Rb1 O10 67.3(8) 1_455 . ?
O14 Rb1 O10 83.4(12) 1_455 . ?
O8 Rb1 O11 48.8(11) 1_545 1_545 ?
O3 Rb1 O11 91.9(14) . 1_545 ?
O5 Rb1 O11 106.3(11) . 1_545 ?
O3 Rb1 O11 139.5(16) 1_455 1_545 ?
O8 Rb1 O11 95.7(12) 1_445 1_545 ?
O5 Rb1 O11 170.1(11) 1_455 1_545 ?
O11 Rb1 O11 68.2(8) 1_445 1_545 ?
O7 Rb1 O11 92.0(11) 1_445 1_545 ?
O10 Rb1 O11 123.0(7) 1_455 1_545 ?
O14 Rb1 O11 84.6(12) 1_455 1_545 ?
O10 Rb1 O11 82.2(8) . 1_545 ?
O8 Rb1 O2 91.8(13) 1_545 . ?
O3 Rb1 O2 42.0(14) . . ?
O5 Rb1 O2 46.1(11) . . ?
O3 Rb1 O2 49.5(13) 1_455 . ?
O8 Rb1 O2 96.0(11) 1_445 . ?
O5 Rb1 O2 53.5(11) 1_455 . ?
O11 Rb1 O2 144.8(12) 1_445 . ?
O7 Rb1 O2 64.6(12) 1_445 . ?
O10 Rb1 O2 95.4(13) 1_455 . ?
O14 Rb1 O2 140.5(16) 1_455 . ?
O10 Rb1 O2 91.2(12) . . ?
O11 Rb1 O2 133.6(12) 1_545 . ?
O8 Rb1 O14 87.6(13) 1_545 . ?
O3 Rb1 O14 107.8(12) . . ?
O5 Rb1 O14 85.3(12) . . ?
O3 Rb1 O14 176.5(16) 1_455 . ?
O8 Rb1 O14 130.5(13) 1_445 . ?
O5 Rb1 O14 127.4(13) 1_455 . ?
O11 Rb1 O14 84.0(12) 1_445 . ?
O7 Rb1 O14 133.4(14) 1_445 . ?
O10 Rb1 O14 84.7(12) 1_455 . ?
O14 Rb1 O14 65.7(6) 1_455 . ?
O10 Rb1 O14 44.0(12) . . ?
O11 Rb1 O14 43.4(13) 1_545 . ?
O2 Rb1 O14 131.2(13) . . ?
O8 Rb1 O16 83.9(10) 1_545 1_545 ?
O3 Rb1 O16 129.5(14) . 1_545 ?
O5 Rb1 O16 123.0(10) . 1_545 ?
O3 Rb1 O16 142.1(14) 1_455 1_545 ?
O8 Rb1 O16 93.8(10) 1_445 1_545 ?
O5 Rb1 O16 133.7(10) 1_455 1_545 ?
O11 Rb1 O16 46.5(9) 1_445 1_545 ?
O7 Rb1 O16 118.3(10) 1_445 1_545 ?
O10 Rb1 O16 88.2(9) 1_455 1_545 ?
O14 Rb1 O16 46.7(10) 1_455 1_545 ?
O10 Rb1 O16 79.6(8) . 1_545 ?
O11 Rb1 O16 37.9(8) 1_545 1_545 ?
O2 Rb1 O16 168.0(11) . 1_545 ?
O14 Rb1 O16 37.6(11) . 1_545 ?
O8 Rb1 O9 140.8(16) 1_545 1_455 ?
O3 Rb1 O9 92.8(19) . 1_455 ?
O5 Rb1 O9 45.2(14) . 1_455 ?
O3 Rb1 O9 91.2(18) 1_455 1_455 ?
O8 Rb1 O9 134.4(14) 1_445 1_455 ?
O5 Rb1 O9 45.0(12) 1_455 1_455 ?
O11 Rb1 O9 129.8(16) 1_445 1_455 ?
O7 Rb1 O9 128.7(17) 1_445 1_455 ?
O10 Rb1 O9 41.6(14) 1_455 1_455 ?
O14 Rb1 O9 84.8(19) 1_455 1_455 ?
O10 Rb1 O9 46.2(13) . 1_455 ?
O11 Rb1 O9 128.2(15) 1_545 1_455 ?
O2 Rb1 O9 64.3(18) . 1_455 ?
O14 Rb1 O9 86.5(17) . 1_455 ?
O16 Rb1 O9 112.8(15) 1_545 1_455 ?
O8 Rb1 O9 45.1(14) 1_545 1_445 ?
O3 Rb1 O9 94.6(19) . 1_445 ?
O5 Rb1 O9 140.6(15) . 1_445 ?
O3 Rb1 O9 93.1(18) 1_455 1_445 ?
O8 Rb1 O9 46.7(12) 1_445 1_445 ?
O5 Rb1 O9 136.3(13) 1_455 1_445 ?
O11 Rb1 O9 43.2(14) 1_445 1_445 ?
O7 Rb1 O9 58.7(15) 1_445 1_445 ?
O10 Rb1 O9 131.6(15) 1_455 1_445 ?
O14 Rb1 O9 87.5(18) 1_455 1_445 ?
O10 Rb1 O9 131.2(13) . 1_445 ?
O11 Rb1 O9 49.2(12) 1_545 1_445 ?
O2 Rb1 O9 123.2(17) . 1_445 ?
O14 Rb1 O9 88.9(15) . 1_445 ?
O16 Rb1 O9 60.3(13) 1_545 1_445 ?
O9 Rb1 O9 172(3) 1_455 1_445 ?
O8 Rb1 Rb1 54.7(9) 1_545 1_655 ?
O3 Rb1 Rb1 53.4(9) . 1_655 ?
O5 Rb1 Rb1 54.4(8) . 1_655 ?
O3 Rb1 Rb1 128.3(10) 1_455 1_655 ?
O8 Rb1 Rb1 130.1(8) 1_445 1_655 ?
O5 Rb1 Rb1 128.2(7) 1_455 1_655 ?
O11 Rb1 Rb1 120.9(9) 1_445 1_655 ?
O7 Rb1 Rb1 90.8(8) 1_445 1_655 ?
O10 Rb1 Rb1 121.8(8) 1_455 1_655 ?
O14 Rb1 Rb1 120.2(8) 1_455 1_655 ?
O10 Rb1 Rb1 54.5(7) . 1_655 ?
O11 Rb1 Rb1 52.8(8) 1_545 1_655 ?
O2 Rb1 Rb1 86.4(8) . 1_655 ?
O14 Rb1 Rb1 54.4(7) . 1_655 ?
O16 Rb1 Rb1 82.0(6) 1_545 1_655 ?
O9 Rb1 Rb1 91.3(11) 1_455 1_655 ?
O9 Rb1 Rb1 91.2(10) 1_445 1_655 ?
O8 Rb1 Rb1 125.3(9) 1_545 1_455 ?
O3 Rb1 Rb1 126.6(9) . 1_455 ?
O5 Rb1 Rb1 125.6(8) . 1_455 ?
O3 Rb1 Rb1 51.7(10) 1_455 1_455 ?
O8 Rb1 Rb1 49.9(8) 1_445 1_455 ?
O5 Rb1 Rb1 51.8(7) 1_455 1_455 ?
O11 Rb1 Rb1 59.1(9) 1_445 1_455 ?
O7 Rb1 Rb1 89.2(8) 1_445 1_455 ?
O10 Rb1 Rb1 58.2(8) 1_455 1_455 ?
O14 Rb1 Rb1 59.8(8) 1_455 1_455 ?
O10 Rb1 Rb1 125.5(7) . 1_455 ?
O11 Rb1 Rb1 127.2(8) 1_545 1_455 ?
O2 Rb1 Rb1 93.6(8) . 1_455 ?
O14 Rb1 Rb1 125.6(7) . 1_455 ?
O16 Rb1 Rb1 98.0(6) 1_545 1_455 ?
O9 Rb1 Rb1 88.7(11) 1_455 1_455 ?
O9 Rb1 Rb1 88.8(10) 1_445 1_455 ?
Rb1 Rb1 Rb1 180.0 1_655 1_455 ?
O8 Rb1 W3 67.5(9) 1_545 1_445 ?
O3 Rb1 W3 107.8(14) . 1_445 ?
O5 Rb1 W3 158.7(8) . 1_445 ?
O3 Rb1 W3 75.1(13) 1_455 1_445 ?
O8 Rb1 W3 24.8(8) 1_445 1_445 ?
O5 Rb1 W3 110.8(9) 1_455 1_445 ?
O11 Rb1 W3 31.2(8) 1_445 1_445 ?
O7 Rb1 W3 60.0(8) 1_445 1_445 ?
O10 Rb1 W3 112.0(8) 1_455 1_445 ?
O14 Rb1 W3 76.8(11) 1_455 1_445 ?
O10 Rb1 W3 149.4(7) . 1_445 ?
O11 Rb1 W3 72.9(8) 1_545 1_445 ?
O2 Rb1 W3 118.8(10) . 1_445 ?
O14 Rb1 W3 105.9(11) . 1_445 ?
O16 Rb1 W3 69.9(6) 1_545 1_445 ?
O9 Rb1 W3 150.8(13) 1_455 1_445 ?
O9 Rb1 W3 26.5(9) 1_445 1_445 ?
Rb1 Rb1 W3 117.5(3) 1_655 1_445 ?
Rb1 Rb1 W3 62.5(3) 1_455 1_445 ?
O15 Rb2 O13 52.3(13) . . ?
O15 Rb2 O18 43.1(15) . . ?
O13 Rb2 O18 93.7(15) . . ?
O15 Rb2 O22 94.0(18) . . ?
O13 Rb2 O22 111.7(15) . . ?
O18 Rb2 O22 89.0(18) . . ?
O15 Rb2 O20 88.2(15) . 1_455 ?
O13 Rb2 O20 135.0(14) . 1_455 ?
O18 Rb2 O20 45.3(16) . 1_455 ?
O22 Rb2 O20 89.0(17) . 1_455 ?
O15 Rb2 O17 95.7(12) . . ?
O13 Rb2 O17 49.1(12) . . ?
O18 Rb2 O17 138.5(19) . . ?
O22 Rb2 O17 89.5(16) . . ?
O20 Rb2 O17 175.9(14) 1_455 . ?
O15 Rb2 O12 50.8(12) . 1_455 ?
O13 Rb2 O12 53.4(12) . 1_455 ?
O18 Rb2 O12 63.2(13) . 1_455 ?
O22 Rb2 O12 144.6(18) . 1_455 ?
O20 Rb2 O12 86.3(15) 1_455 1_455 ?
O17 Rb2 O12 97.1(13) . 1_455 ?
O15 Rb2 O13 93.1(13) . 1_455 ?
O13 Rb2 O13 73.0(6) . 1_455 ?
O18 Rb2 O13 96.0(15) . 1_455 ?
O22 Rb2 O13 172.9(17) . 1_455 ?
O20 Rb2 O13 91.0(15) 1_455 1_455 ?
O17 Rb2 O13 90.0(12) . 1_455 ?
O12 Rb2 O13 42.4(12) 1_455 1_455 ?
O15 Rb2 O22 133.6(18) . 1_455 ?
O13 Rb2 O22 173.6(17) . 1_455 ?
O18 Rb2 O22 91.5(19) . 1_455 ?
O22 Rb2 O22 71.9(7) . 1_455 ?
O20 Rb2 O22 48.8(17) 1_455 1_455 ?
O17 Rb2 O22 127.1(17) . 1_455 ?
O12 Rb2 O22 126.8(17) 1_455 1_455 ?
O13 Rb2 O22 103.0(13) 1_455 1_455 ?
O15 Rb2 O20 49.4(15) . . ?
O13 Rb2 O20 92.3(14) . . ?
O18 Rb2 O20 44.1(15) . . ?
O22 Rb2 O20 49.0(17) . . ?
O20 Rb2 O20 71.3(11) 1_455 . ?
O17 Rb2 O20 110.4(14) . . ?
O12 Rb2 O20 96.6(14) 1_455 . ?
O13 Rb2 O20 137.4(14) 1_455 . ?
O22 Rb2 O20 94.0(15) 1_455 . ?
O15 Rb2 O19 178.7(14) . 1_465 ?
O13 Rb2 O19 126.9(13) . 1_465 ?
O18 Rb2 O19 137.2(18) . 1_465 ?
O22 Rb2 O19 87.3(15) . 1_465 ?
O20 Rb2 O19 92.0(11) 1_455 1_465 ?
O17 Rb2 O19 84.1(12) . 1_465 ?
O12 Rb2 O19 127.9(13) 1_455 1_465 ?
O13 Rb2 O19 85.6(12) 1_455 1_465 ?
O22 Rb2 O19 47.1(15) 1_455 1_465 ?
O20 Rb2 O19 131.9(8) . 1_465 ?
O15 Rb2 O15 73.2(11) . 1_455 ?
O13 Rb2 O15 94.7(12) . 1_455 ?
O18 Rb2 O15 51.6(15) . 1_455 ?
O22 Rb2 O15 134.5(17) . 1_455 ?
O20 Rb2 O15 48.3(14) 1_455 1_455 ?
O17 Rb2 O15 134.2(8) . 1_455 ?
O12 Rb2 O15 41.3(12) 1_455 1_455 ?
O13 Rb2 O15 48.0(12) 1_455 1_455 ?
O22 Rb2 O15 85.8(16) 1_455 1_455 ?
O20 Rb2 O15 95.7(15) . 1_455 ?
O19 Rb2 O15 106.1(14) 1_465 1_455 ?
O15 Rb2 O21 92.9(15) . 1_455 ?
O13 Rb2 O21 141.4(15) . 1_455 ?
O18 Rb2 O21 59.5(15) . 1_455 ?
O22 Rb2 O21 47.3(15) . 1_455 ?
O20 Rb2 O21 41.8(14) 1_455 1_455 ?
O17 Rb2 O21 136.4(14) . 1_455 ?
O12 Rb2 O21 120.7(16) 1_455 1_455 ?
O13 Rb2 O21 132.1(15) 1_455 1_455 ?
O22 Rb2 O21 44.8(15) 1_455 1_455 ?
O20 Rb2 O21 49.2(13) . 1_455 ?
O19 Rb2 O21 88.2(13) 1_465 1_455 ?
O15 Rb2 O21 89.1(14) 1_455 1_455 ?
O15 Rb2 O19 111.8(15) . 1_565 ?
O13 Rb2 O19 87.9(13) . 1_565 ?
O18 Rb2 O19 132.8(17) . 1_565 ?
O22 Rb2 O19 47.7(16) . 1_565 ?
O20 Rb2 O19 131.4(9) 1_455 1_565 ?
O17 Rb2 O19 45.7(12) . 1_565 ?
O12 Rb2 O19 140.9(14) 1_455 1_565 ?
O13 Rb2 O19 129.1(13) 1_455 1_565 ?
O22 Rb2 O19 91.2(14) 1_455 1_565 ?
O20 Rb2 O19 88.6(10) . 1_565 ?
O19 Rb2 O19 68.9(9) 1_465 1_565 ?
O15 Rb2 O19 174.9(14) 1_455 1_565 ?
O21 Rb2 O19 91.7(12) 1_455 1_565 ?
O15 Rb2 O17 134.0(9) . 1_455 ?
O13 Rb2 O17 90.2(11) . 1_455 ?
O18 Rb2 O17 138.1(18) . 1_455 ?
O22 Rb2 O17 127.7(17) . 1_455 ?
O20 Rb2 O17 108.5(14) 1_455 1_455 ?
O17 Rb2 O17 69.6(9) . 1_455 ?
O12 Rb2 O17 86.8(12) 1_455 1_455 ?
O13 Rb2 O17 45.9(11) 1_455 1_455 ?
O22 Rb2 O17 83.5(15) 1_455 1_455 ?
O20 Rb2 O17 176.5(13) . 1_455 ?
O19 Rb2 O17 44.7(11) 1_465 1_455 ?
O15 Rb2 O17 86.5(10) 1_455 1_455 ?
O21 Rb2 O17 128.3(14) 1_455 1_455 ?
O19 Rb2 O17 89.0(12) 1_565 1_455 ?
O15 Rb2 Rb2 122.9(10) . 1_455 ?
O13 Rb2 Rb2 124.0(8) . 1_455 ?
O18 Rb2 Rb2 92.1(16) . 1_455 ?
O22 Rb2 Rb2 124.0(12) . 1_455 ?
O20 Rb2 Rb2 56.0(11) 1_455 1_455 ?
O17 Rb2 Rb2 122.2(9) . 1_455 ?
O12 Rb2 Rb2 81.1(10) 1_455 1_455 ?
O13 Rb2 Rb2 51.0(8) 1_455 1_455 ?
O22 Rb2 Rb2 52.1(10) 1_455 1_455 ?
O20 Rb2 Rb2 127.3(10) . 1_455 ?
O19 Rb2 Rb2 56.3(9) 1_465 1_455 ?
O15 Rb2 Rb2 49.7(9) 1_455 1_455 ?
O21 Rb2 Rb2 86.9(9) 1_455 1_455 ?
O19 Rb2 Rb2 125.2(8) 1_565 1_455 ?
O17 Rb2 Rb2 52.6(8) 1_455 1_455 ?
O15 Rb2 Rb2 57.1(11) . 1_655 ?
O13 Rb2 Rb2 56.0(8) . 1_655 ?
O18 Rb2 Rb2 87.9(16) . 1_655 ?
O22 Rb2 Rb2 56.0(12) . 1_655 ?
O20 Rb2 Rb2 124.0(11) 1_455 1_655 ?
O17 Rb2 Rb2 57.8(9) . 1_655 ?
O12 Rb2 Rb2 98.9(10) 1_455 1_655 ?
O13 Rb2 Rb2 129.0(8) 1_455 1_655 ?
O22 Rb2 Rb2 127.9(10) 1_455 1_655 ?
O20 Rb2 Rb2 52.7(10) . 1_655 ?
O19 Rb2 Rb2 123.7(9) 1_465 1_655 ?
O15 Rb2 Rb2 130.3(9) 1_455 1_655 ?
O21 Rb2 Rb2 93.1(10) 1_455 1_655 ?
O19 Rb2 Rb2 54.8(8) 1_565 1_655 ?
O17 Rb2 Rb2 127.4(8) 1_455 1_655 ?
Rb2 Rb2 Rb2 179.998(11) 1_455 1_655 ?
O15 Rb2 O16 89.1(11) . . ?
O13 Rb2 O16 38.9(9) . . ?
O18 Rb2 O16 124.5(11) . . ?
O22 Rb2 O16 128.0(16) . . ?
O20 Rb2 O16 143.1(13) 1_455 . ?
O17 Rb2 O16 38.6(9) . . ?
O12 Rb2 O16 64.0(10) 1_455 . ?
O13 Rb2 O16 52.3(9) 1_455 . ?
O22 Rb2 O16 134.8(14) 1_455 . ?
O20 Rb2 O16 130.5(12) . . ?
O19 Rb2 O16 89.9(10) 1_465 . ?
O15 Rb2 O16 96.0(10) 1_455 . ?
O21 Rb2 O16 174.9(13) 1_455 . ?
O19 Rb2 O16 83.2(10) 1_565 . ?
O17 Rb2 O16 51.7(9) 1_455 . ?
Rb2 Rb2 O16 95.9(5) 1_455 . ?
Rb2 Rb2 O16 84.1(5) 1_655 . ?
O15 Rb2 O21 137.1(14) . 2_656 ?
O13 Rb2 O21 132.2(15) . 2_656 ?
O18 Rb2 O21 119.2(14) . 2_656 ?
O22 Rb2 O21 43.1(15) . 2_656 ?
O20 Rb2 O21 90.5(14) 1_455 2_656 ?
O17 Rb2 O21 85.8(13) . 2_656 ?
O12 Rb2 O21 171.5(14) 1_455 2_656 ?
O13 Rb2 O21 129.9(13) 1_455 2_656 ?
O22 Rb2 O21 46.8(15) 1_455 2_656 ?
O20 Rb2 O21 89.8(13) . 2_656 ?
O19 Rb2 O21 44.3(11) 1_465 2_656 ?
O15 Rb2 O21 132.6(14) 1_455 2_656 ?
O21 Rb2 O21 60.1(3) 1_455 2_656 ?
O19 Rb2 O21 44.4(11) 1_565 2_656 ?
O17 Rb2 O21 86.7(12) 1_455 2_656 ?
Rb2 Rb2 O21 90.6(9) 1_455 2_656 ?
Rb2 Rb2 O21 89.4(9) 1_655 2_656 ?
O16 Rb2 O21 115.5(12) . 2_656 ?
O15 Rb2 W4 28.9(10) . . ?
O13 Rb2 W4 28.6(9) . . ?
O18 Rb2 W4 66.0(11) . . ?
O22 Rb2 W4 115.8(14) . . ?
O20 Rb2 W4 106.6(11) 1_455 . ?
O17 Rb2 W4 77.5(9) . . ?
O12 Rb2 W4 34.5(8) 1_455 . ?
O13 Rb2 W4 71.0(7) 1_455 . ?
O22 Rb2 W4 155.3(16) 1_455 . ?
O20 Rb2 W4 77.4(10) . . ?
O19 Rb2 W4 149.9(9) 1_465 . ?
O15 Rb2 W4 72.3(9) 1_455 . ?
O21 Rb2 W4 121.5(12) 1_455 . ?
O19 Rb2 W4 111.4(10) 1_565 . ?
O17 Rb2 W4 105.9(8) 1_455 . ?
Rb2 Rb2 W4 115.6(4) 1_455 . ?
Rb2 Rb2 W4 64.4(4) 1_655 . ?
O16 Rb2 W4 61.0(5) . . ?
O21 Rb2 W4 153.6(12) 2_656 . ?
O6 Rb3 O1 62.9(11) 2_645 2_655 ?
O6 Rb3 O6 81.8(14) 2_645 2_545 ?
O1 Rb3 O6 106.8(12) 2_655 2_545 ?
O6 Rb3 O1 63.9(12) 2_645 . ?
O1 Rb3 O1 107.4(9) 2_655 . ?
O6 Rb3 O1 110.5(18) 2_545 . ?
O6 Rb3 O6 105.7(9) 2_645 . ?
O1 Rb3 O6 63.5(14) 2_655 . ?
O6 Rb3 O6 160.9(17) 2_545 . ?
O1 Rb3 O6 88.5(10) . . ?
O6 Rb3 O1 106.0(19) 2_645 1_455 ?
O1 Rb3 O1 165.0(15) 2_655 1_455 ?
O6 Rb3 O1 60.1(12) 2_545 1_455 ?
O1 Rb3 O1 73.5(13) . 1_455 ?
O6 Rb3 O1 131.3(10) . 1_455 ?
O6 Rb3 O1 108.3(11) 2_645 2 ?
O1 Rb3 O1 78.6(15) 2_655 2 ?
O6 Rb3 O1 53.8(9) 2_545 2 ?
O1 Rb3 O1 164.2(19) . 2 ?
O6 Rb3 O1 107.1(17) . 2 ?
O1 Rb3 O1 96.8(10) 1_455 2 ?
O6 Rb3 O6 163.0(14) 2_645 1_455 ?
O1 Rb3 O6 102.5(18) 2_655 1_455 ?
O6 Rb3 O6 95.2(8) 2_545 1_455 ?
O1 Rb3 O6 132.0(9) . 1_455 ?
O6 Rb3 O6 72.4(12) . 1_455 ?
O1 Rb3 O6 86.6(10) 1_455 1_455 ?
O1 Rb3 O6 57.8(10) 2 1_455 ?
O6 Rb3 O4 102.8(14) 2_645 . ?
O1 Rb3 O4 103.3(16) 2_655 . ?
O6 Rb3 O4 148.0(16) 2_545 . ?
O1 Rb3 O4 48.7(14) . . ?
O6 Rb3 O4 48.7(14) . . ?
O1 Rb3 O4 88.6(15) 1_455 . ?
O1 Rb3 O4 145.5(16) 2 . ?
O6 Rb3 O4 88.7(13) 1_455 . ?
O6 Rb3 O4 149.8(18) 2_645 1_455 ?
O1 Rb3 O4 146.2(18) 2_655 1_455 ?
O6 Rb3 O4 91.4(13) 2_545 1_455 ?
O1 Rb3 O4 91.7(13) . 1_455 ?
O6 Rb3 O4 90.2(13) . 1_455 ?
O1 Rb3 O4 47.0(14) 1_455 1_455 ?
O1 Rb3 O4 90.5(12) 2 1_455 ?
O6 Rb3 O4 46.4(13) 1_455 1_455 ?
O4 Rb3 O4 68.6(5) . 1_455 ?
O6 Rb3 O2 105.1(16) 2_645 . ?
O1 Rb3 O2 145.3(14) 2_655 . ?
O6 Rb3 O2 103.1(14) 2_545 . ?
O1 Rb3 O2 44.1(13) . . ?
O6 Rb3 O2 92.1(13) . . ?
O1 Rb3 O2 44.1(13) 1_455 . ?
O1 Rb3 O2 134.6(12) 2 . ?
O6 Rb3 O2 91.9(13) 1_455 . ?
O4 Rb3 O2 45.0(13) . . ?
O4 Rb3 O2 47.7(12) 1_455 . ?
O6 Rb3 Rb3 119.6(13) 2_645 2 ?
O1 Rb3 Rb3 57.1(13) 2_655 2 ?
O6 Rb3 Rb3 108.0(10) 2_545 2 ?
O1 Rb3 Rb3 141.4(12) . 2 ?
O6 Rb3 Rb3 52.9(10) . 2 ?
O1 Rb3 Rb3 131.2(11) 1_455 2 ?
O1 Rb3 Rb3 54.3(11) 2 2 ?
O6 Rb3 Rb3 45.4(9) 1_455 2 ?
O4 Rb3 Rb3 97.2(13) . 2 ?
O4 Rb3 Rb3 90.5(11) 1_455 2 ?
O2 Rb3 Rb3 128.0(12) . 2 ?
O6 Rb3 Rb3 59.3(12) 2_645 2_545 ?
O1 Rb3 Rb3 121.0(13) 2_655 2_545 ?
O6 Rb3 Rb3 55.0(11) 2_545 2_545 ?
O1 Rb3 Rb3 55.4(11) . 2_545 ?
O6 Rb3 Rb3 143.9(10) . 2_545 ?
O1 Rb3 Rb3 46.7(11) 1_455 2_545 ?
O1 Rb3 Rb3 108.8(12) 2 2_545 ?
O6 Rb3 Rb3 131.8(11) 1_455 2_545 ?
O4 Rb3 Rb3 99.7(12) . 2_545 ?
O4 Rb3 Rb3 92.8(12) 1_455 2_545 ?
O2 Rb3 Rb3 64.6(11) . 2_545 ?
Rb3 Rb3 Rb3 162.8(6) 2 2_545 ?
O6 Rb3 Rb3 53.4(11) 2_645 1_655 ?
O1 Rb3 Rb3 56.0(12) 2_655 1_655 ?
O6 Rb3 Rb3 135.2(9) 2_545 1_655 ?
O1 Rb3 Rb3 53.4(10) . 1_655 ?
O6 Rb3 Rb3 55.0(9) . 1_655 ?
O1 Rb3 Rb3 126.9(10) 1_455 1_655 ?
O1 Rb3 Rb3 134.7(10) 2 1_655 ?
O6 Rb3 Rb3 127.4(9) 1_455 1_655 ?
O4 Rb3 Rb3 58.0(8) . 1_655 ?
O4 Rb3 Rb3 126.5(7) 1_455 1_655 ?
O2 Rb3 Rb3 90.1(7) . 1_655 ?
Rb3 Rb3 Rb3 95.8(4) 2 1_655 ?
Rb3 Rb3 Rb3 95.8(4) 2_545 1_655 ?
O6 Rb3 Rb3 126.6(11) 2_645 1_455 ?
O1 Rb3 Rb3 124.0(12) 2_655 1_455 ?
O6 Rb3 Rb3 44.8(9) 2_545 1_455 ?
O1 Rb3 Rb3 126.6(10) . 1_455 ?
O6 Rb3 Rb3 125.0(9) . 1_455 ?
O1 Rb3 Rb3 53.1(10) 1_455 1_455 ?
O1 Rb3 Rb3 45.3(10) 2 1_455 ?
O6 Rb3 Rb3 52.6(9) 1_455 1_455 ?
O4 Rb3 Rb3 122.0(8) . 1_455 ?
O4 Rb3 Rb3 53.5(7) 1_455 1_455 ?
O2 Rb3 Rb3 89.9(7) . 1_455 ?
Rb3 Rb3 Rb3 84.2(4) 2 1_455 ?
Rb3 Rb3 Rb3 84.2(4) 2_545 1_455 ?
Rb3 Rb3 Rb3 180.0 1_655 1_455 ?
O6 Rb3 O7 145.7(12) 2_645 1_455 ?
O1 Rb3 O7 111.1(17) 2_655 1_455 ?
O6 Rb3 O7 129.5(11) 2_545 1_455 ?
O1 Rb3 O7 88.8(12) . 1_455 ?
O6 Rb3 O7 50.2(11) . 1_455 ?
O1 Rb3 O7 83.8(12) 1_455 1_455 ?
O1 Rb3 O7 102.8(13) 2 1_455 ?
O6 Rb3 O7 45.1(11) 1_455 1_455 ?
O4 Rb3 O7 43.7(11) . 1_455 ?
O4 Rb3 O7 40.1(11) 1_455 1_455 ?
O2 Rb3 O7 59.1(11) . 1_455 ?
Rb3 Rb3 O7 68.9(9) 2 1_455 ?
Rb3 Rb3 O7 122.8(10) 2_545 1_455 ?
Rb3 Rb3 O7 94.2(6) 1_655 1_455 ?
Rb3 Rb3 O7 85.8(6) 1_455 1_455 ?
O6 Rb3 O2 74.8(13) 2_645 2 ?
O1 Rb3 O2 41.2(14) 2_655 2 ?
O6 Rb3 O2 69.7(12) 2_545 2 ?
O1 Rb3 O2 137.8(13) . 2 ?
O6 Rb3 O2 94.9(15) . 2 ?
O1 Rb3 O2 128.8(13) 1_455 2 ?
O1 Rb3 O2 40.9(11) 2 2 ?
O6 Rb3 O2 88.5(13) 1_455 2 ?
O4 Rb3 O2 142.2(16) . 2 ?
O4 Rb3 O2 130.2(12) 1_455 2 ?
O2 Rb3 O2 172.8(14) . 2 ?
Rb3 Rb3 O2 56.1(11) 2 2 ?
Rb3 Rb3 O2 110.0(11) 2_545 2 ?
Rb3 Rb3 O2 95.4(7) 1_655 2 ?
Rb3 Rb3 O2 84.6(7) 1_455 2 ?
O7 Rb3 O2 124.8(16) 1_455 2 ?
O6 Rb3 W1 88.2(11) 2_645 . ?
O1 Rb3 W1 119.3(12) 2_655 . ?
O6 Rb3 W1 121.2(13) 2_545 . ?
O1 Rb3 W1 24.7(10) . . ?
O6 Rb3 W1 77.1(9) . . ?
O1 Rb3 W1 67.8(11) 1_455 . ?
O1 Rb3 W1 160.4(10) 2 . ?
O6 Rb3 W1 107.4(9) 1_455 . ?
O4 Rb3 W1 29.5(11) . . ?
O4 Rb3 W1 70.2(8) 1_455 . ?
O2 Rb3 W1 26.3(7) . . ?
Rb3 Rb3 W1 126.6(6) 2 . ?
Rb3 Rb3 W1 70.2(4) 2_545 . ?
Rb3 Rb3 W1 63.8(2) 1_655 . ?
Rb3 Rb3 W1 116.2(2) 1_455 . ?
O7 Rb3 W1 64.7(7) 1_455 . ?
O2 Rb3 W1 158.7(7) 2 . ?
O6 Rb3 W2 117.8(11) 2_645 . ?
O1 Rb3 W2 89.1(13) 2_655 . ?
O6 Rb3 W2 159.3(10) 2_545 . ?
O1 Rb3 W2 75.8(10) . . ?
O6 Rb3 W2 26.0(9) . . ?
O1 Rb3 W2 105.4(10) 1_455 . ?
O1 Rb3 W2 119.4(13) 2 . ?
O6 Rb3 W2 67.9(10) 1_455 . ?
O4 Rb3 W2 28.1(11) . . ?
O4 Rb3 W2 68.4(9) 1_455 . ?
O2 Rb3 W2 67.1(9) . . ?
Rb3 Rb3 W2 69.2(5) 2 . ?
Rb3 Rb3 W2 127.5(5) 2_545 . ?
Rb3 Rb3 W2 64.78(19) 1_655 . ?
Rb3 Rb3 W2 115.22(19) 1_455 . ?
O7 Rb3 W2 29.8(7) 1_455 . ?
O2 Rb3 W2 119.5(13) 2 . ?
W1 Rb3 W2 57.40(15) . . ?
O6 Rb3 W1 122.0(14) 2_645 1_455 ?
O1 Rb3 W1 172.4(14) 2_655 1_455 ?
O6 Rb3 W1 80.3(10) 2_545 1_455 ?
O1 Rb3 W1 71.9(10) . 1_455 ?
O6 Rb3 W1 108.9(9) . 1_455 ?
O1 Rb3 W1 22.6(10) 1_455 1_455 ?
O1 Rb3 W1 104.0(10) 2 1_455 ?
O6 Rb3 W1 73.5(9) 1_455 1_455 ?
O4 Rb3 W1 70.4(9) . 1_455 ?
O4 Rb3 W1 28.1(10) 1_455 1_455 ?
O2 Rb3 W1 30.8(7) . 1_455 ?
Rb3 Rb3 W1 118.5(5) 2 1_455 ?
Rb3 Rb3 W1 65.3(5) 2_545 1_455 ?
Rb3 Rb3 W1 120.93(15) 1_655 1_455 ?
Rb3 Rb3 W1 59.07(15) 1_455 1_455 ?
O7 Rb3 W1 61.5(7) 1_455 1_455 ?
O2 Rb3 W1 143.4(7) 2 1_455 ?
W1 Rb3 W1 57.2(3) . 1_455 ?
W2 Rb3 W1 83.3(2) . 1_455 ?
W1 O1 Rb3 141(3) . 2_645 ?
W1 O1 Rb3 102(2) . . ?
Rb3 O1 Rb3 115.5(18) 2_645 . ?
W1 O1 Rb3 110(2) . 1_655 ?
Rb3 O1 Rb3 76.2(13) 2_645 1_655 ?
Rb3 O1 Rb3 73.5(13) . 1_655 ?
W1 O1 Rb3 123(2) . 2_545 ?
Rb3 O1 Rb3 78.6(15) 2_645 2_545 ?
Rb3 O1 Rb3 70.3(11) . 2_545 ?
Rb3 O1 Rb3 120.3(17) 1_655 2_545 ?
W1 O2 W1 176(3) . 1_455 ?
W1 O2 Rb3 87.5(19) . . ?
W1 O2 Rb3 88.2(16) 1_455 . ?
W1 O2 Rb1 96(2) . . ?
W1 O2 Rb1 88.3(16) 1_455 . ?
Rb3 O2 Rb1 175.9(17) . . ?
W1 O2 Rb3 94(2) . 2_545 ?
W1 O2 Rb3 83.6(15) 1_455 2_545 ?
Rb3 O2 Rb3 59.3(7) . 2_545 ?
Rb1 O2 Rb3 122.4(19) . 2_545 ?
W1 O3 W2 138.3(18) . 1_545 ?
W1 O3 Rb1 110(3) . . ?
W2 O3 Rb1 106(2) 1_545 . ?
W1 O3 Rb1 105(2) . 1_655 ?
W2 O3 Rb1 104(2) 1_545 1_655 ?
Rb1 O3 Rb1 74.9(7) . 1_655 ?
W2 O4 W1 168.5(18) . . ?
W2 O4 Rb3 94.7(17) . . ?
W1 O4 Rb3 92.8(17) . . ?
W2 O4 Rb3 97.3(18) . 1_655 ?
W1 O4 Rb3 93.5(17) . 1_655 ?
Rb3 O4 Rb3 68.6(5) . 1_655 ?
W3 O5 W1 141(2) . . ?
W3 O5 Rb1 114.5(17) . . ?
W1 O5 Rb1 100.9(13) . . ?
W3 O5 Rb1 108.4(16) . 1_655 ?
W1 O5 Rb1 96.2(12) . 1_655 ?
Rb1 O5 Rb1 73.7(9) . 1_655 ?
W2 O6 Rb3 140(2) . 2_655 ?
W2 O6 Rb3 124(2) . 2 ?
Rb3 O6 Rb3 81.8(14) 2_655 2 ?
W2 O6 Rb3 101(2) . . ?
Rb3 O6 Rb3 117.0(16) 2_655 . ?
Rb3 O6 Rb3 72.1(11) 2 . ?
W2 O6 Rb3 107(2) . 1_655 ?
Rb3 O6 Rb3 75.3(11) 2_655 1_655 ?
Rb3 O6 Rb3 121.8(16) 2 1_655 ?
Rb3 O6 Rb3 72.4(12) . 1_655 ?
W2 O7 W2 152(2) . 1_655 ?
W2 O7 Rb1 99.4(16) . 1_665 ?
W2 O7 Rb1 97.5(16) 1_655 1_665 ?
W2 O7 Rb3 84.1(14) . 1_655 ?
W2 O7 Rb3 76.2(12) 1_655 1_655 ?
Rb1 O7 Rb3 170.9(16) 1_665 1_655 ?
W3 O8 W2 141(2) . . ?
W3 O8 Rb1 114.9(19) . 1_565 ?
W2 O8 Rb1 102.0(15) . 1_565 ?
W3 O8 Rb1 104.9(17) . 1_665 ?
W2 O8 Rb1 96.4(14) . 1_665 ?
Rb1 O8 Rb1 75.4(10) 1_565 1_665 ?
W3 O9 W3 162(10) . 1_655 ?
W3 O9 Rb1 99(7) . 1_655 ?
W3 O9 Rb1 95(7) 1_655 1_655 ?
W3 O9 Rb1 83(8) . 1_665 ?
W3 O9 Rb1 81(6) 1_655 1_665 ?
Rb1 O9 Rb1 172(3) 1_655 1_665 ?
W4 O10 W3 151(2) . . ?
W4 O10 Rb1 110.4(15) . 1_655 ?
W3 O10 Rb1 97.6(14) . 1_655 ?
W4 O10 Rb1 101.2(14) . . ?
W3 O10 Rb1 94.4(14) . . ?
Rb1 O10 Rb1 67.3(8) 1_655 . ?
W5 O11 W3 156(2) . . ?
W5 O11 Rb1 105.5(18) . 1_665 ?
W3 O11 Rb1 95.1(14) . 1_665 ?
W5 O11 Rb1 108.9(17) . 1_565 ?
W3 O11 Rb1 89.2(15) . 1_565 ?
Rb1 O11 Rb1 68.2(8) 1_665 1_565 ?
W4 O12 W4 156(3) . 1_655 ?
W4 O12 Rb2 112(2) . 1_655 ?
W4 O12 Rb2 91.1(14) 1_655 1_655 ?
W5 O13 W4 142.8(17) . . ?
W5 O13 Rb2 115.2(18) . . ?
W4 O13 Rb2 100.6(17) . . ?
W5 O13 Rb2 98.6(16) . 1_655 ?
W4 O13 Rb2 101.3(16) . 1_655 ?
Rb2 O13 Rb2 73.0(6) . 1_655 ?
W5 O14 W4 155.8(19) 1_545 . ?
W5 O14 Rb1 96.5(18) 1_545 1_655 ?
W4 O14 Rb1 106(2) . 1_655 ?
W5 O14 Rb1 100.9(18) 1_545 . ?
W4 O14 Rb1 95.7(17) . . ?
Rb1 O14 Rb1 65.7(6) 1_655 . ?
W6 O15 W4 149(3) . . ?
W6 O15 Rb2 106(2) . . ?
W4 O15 Rb2 101.9(18) . . ?
W6 O15 Rb2 100.2(19) . 1_655 ?
W4 O15 Rb2 99.3(18) . 1_655 ?
Rb2 O15 Rb2 73.2(11) . 1_655 ?
W5 O16 W5 168.6(19) . 1_455 ?
W5 O16 Rb1 103.3(13) . 1_565 ?
W5 O16 Rb1 86.5(10) 1_455 1_565 ?
W5 O16 Rb2 90.3(11) . . ?
W5 O16 Rb2 79.4(9) 1_455 . ?
Rb1 O16 Rb2 164.9(10) 1_565 . ?
W6 O17 W5 146(2) 1_565 . ?
W6 O17 Rb2 107.6(18) 1_565 . ?
W5 O17 Rb2 106.5(16) . . ?
W6 O17 Rb2 104.4(17) 1_565 1_655 ?
W5 O17 Rb2 91.9(14) . 1_655 ?
Rb2 O17 Rb2 69.6(9) . 1_655 ?
W6 O18 W6 153(3) . 1_455 ?
W6 O18 Rb2 106(3) . . ?
W6 O18 Rb2 99(2) 1_455 . ?
W7 O19 W6 150(2) 2_646 . ?
W7 O19 Rb2 101.7(16) 2_646 1_645 ?
W6 O19 Rb2 106.3(17) . 1_645 ?
W7 O19 Rb2 99.2(16) 2_646 1_545 ?
W6 O19 Rb2 99.6(17) . 1_545 ?
Rb2 O19 Rb2 68.9(9) 1_645 1_545 ?
W7 O20 W6 151(3) . . ?
W7 O20 Rb2 106(2) . 1_655 ?
W6 O20 Rb2 103(2) . 1_655 ?
W7 O20 Rb2 96.4(19) . . ?
W6 O20 Rb2 94(2) . . ?
Rb2 O20 Rb2 71.3(11) 1_655 . ?
W7 O21 W7 165(3) . 1_655 ?
W7 O21 Rb2 101(2) . 1_655 ?
W7 O21 Rb2 94.0(19) 1_655 1_655 ?
W7 O21 Rb2 83.1(19) . 2_646 ?
W7 O21 Rb2 82.3(17) 1_655 2_646 ?
Rb2 O21 Rb2 175(2) 1_655 2_646 ?
W7 O22 W7 148.2(19) 2_656 . ?
W7 O22 Rb2 107(2) 2_656 . ?
W7 O22 Rb2 101(2) . . ?
W7 O22 Rb2 102(2) 2_656 1_655 ?
W7 O22 Rb2 101(2) . 1_655 ?
Rb2 O22 Rb2 71.9(7) . 1_655 ?

loop_
_geom_bond_atom_site_label_1
_geom_bond_atom_site_label_2
_geom_bond_distance
_geom_bond_site_symmetry_2
_geom_bond_publ_flag
W1 O1 1.67(6) . ?
W1 O2 1.74(4) . ?
W1 O3 1.89(7) . ?
W1 O4 1.93(6) . ?
W1 O2 2.10(4) 1_655 ?
W1 O5 2.20(4) . ?
W1 Rb3 3.911(15) . ?
W1 Rb3 4.09(2) 1_655 ?
W1 Rb1 4.113(13) 1_655 ?
W1 Rb1 4.158(15) . ?
W1 Rb3 4.216(18) 2_645 ?
W1 Rb3 4.382(14) 2_545 ?
W2 O6 1.75(5) . ?
W2 O4 1.85(6) . ?
W2 O7 1.94(4) . ?
W2 O3 1.93(7) 1_565 ?
W2 O7 2.01(4) 1_455 ?
W2 O8 2.19(4) . ?
W2 Rb3 3.92(2) . ?
W2 Rb1 4.093(17) 1_565 ?
W2 Rb1 4.103(15) 1_665 ?
W2 Rb3 4.153(18) 1_655 ?
W2 Rb3 4.223(17) 2_655 ?
W2 Rb3 4.336(19) 2 ?
W3 O8 1.76(4) . ?
W3 O5 1.79(4) . ?
W3 O9 1.82(7) . ?
W3 O10 2.04(4) . ?
W3 O9 2.06(6) 1_455 ?
W3 O11 2.11(4) . ?
W3 Rb1 4.06(2) 1_665 ?
W3 Rb1 4.10(2) 1_565 ?
W3 Rb1 4.18(2) 1_655 ?
W3 Rb1 4.21(2) . ?
W4 O12 1.68(4) . ?
W4 O10 1.84(4) . ?
W4 O13 1.92(5) . ?
W4 O14 1.93(7) . ?
W4 O15 1.95(5) . ?
W4 O12 2.24(4) 1_455 ?
W4 Rb2 3.951(18) . ?
W4 Rb2 4.151(19) 1_655 ?
W4 Rb1 4.284(14) . ?
W4 Rb1 4.376(16) 1_655 ?
W5 O11 1.72(4) . ?
W5 O16 1.76(3) . ?
W5 O14 1.90(7) 1_565 ?
W5 O13 1.91(5) . ?
W5 O17 2.03(4) . ?
W5 O16 2.09(3) 1_655 ?
W5 Rb2 4.073(16) 1_655 ?
W5 Rb1 4.098(14) 1_665 ?
W5 Rb2 4.29(2) . ?
W5 Rb1 4.411(14) 1_565 ?
W6 O18 1.73(7) . ?
W6 O17 1.81(4) 1_545 ?
W6 O15 1.84(5) . ?
W6 O19 1.89(4) . ?
W6 O20 1.93(5) . ?
W6 O18 2.21(7) 1_655 ?
W6 Rb2 3.99(2) . ?
W6 Rb2 4.11(3) 1_655 ?
W6 Rb2 4.17(3) 1_545 ?
W6 Rb2 4.29(2) 1_645 ?
W7 O21 1.88(5) . ?
W7 O19 1.88(4) 2_656 ?
W7 O20 1.88(5) . ?
W7 O22 1.89(8) 2_646 ?
W7 O22 1.92(8) . ?
W7 O21 1.98(5) 1_455 ?
W7 Rb2 4.023(17) . ?
W7 Rb2 4.15(2) 1_655 ?
W7 Rb2 4.155(18) 2_646 ?
W7 Rb2 4.17(2) 2_546 ?
Rb1 O8 3.03(5) 1_545 ?
Rb1 O3 3.12(5) . ?
Rb1 O5 3.14(4) . ?
Rb1 O3 3.19(4) 1_455 ?
Rb1 O8 3.23(5) 1_445 ?
Rb1 O5 3.25(4) 1_455 ?
Rb1 O11 3.29(5) 1_445 ?
Rb1 O7 3.31(5) 1_445 ?
Rb1 O10 3.38(4) 1_455 ?
Rb1 O14 3.42(4) 1_455 ?
Rb1 O10 3.53(4) . ?
Rb1 O11 3.54(5) 1_545 ?
Rb1 O2 3.60(5) . ?
Rb1 O14 3.63(4) . ?
Rb1 O16 3.66(3) 1_545 ?
Rb1 O9 3.5(2) 1_455 ?
Rb1 O9 3.9(2) 1_445 ?
Rb1 Rb1 3.8318(5) 1_655 ?
Rb1 Rb1 3.8318(5) 1_455 ?
Rb2 O15 3.05(5) . ?
Rb2 O13 3.12(4) . ?
Rb2 O18 3.14(5) . ?
Rb2 O22 3.18(5) . ?
Rb2 O20 3.22(6) 1_455 ?
Rb2 O17 3.25(5) . ?
Rb2 O12 3.21(5) 1_455 ?
Rb2 O13 3.32(4) 1_455 ?
Rb2 O22 3.34(5) 1_455 ?
Rb2 O20 3.35(6) . ?
Rb2 O19 3.35(5) 1_465 ?
Rb2 O15 3.36(5) 1_455 ?
Rb2 O21 3.37(6) 1_455 ?
Rb2 O19 3.42(5) 1_565 ?
Rb2 O17 3.46(5) 1_455 ?
Rb2 Rb2 3.8318(7) 1_455 ?
Rb2 Rb2 3.8318(7) 1_655 ?
Rb2 O16 3.90(3) . ?
Rb2 O21 3.94(6) 2_656 ?
Rb3 O6 2.73(5) 2_645 ?
Rb3 O1 2.78(6) 2_655 ?
Rb3 O6 3.11(5) 2_545 ?
Rb3 O1 3.19(6) . ?
Rb3 O6 3.19(6) . ?
Rb3 O1 3.21(6) 1_455 ?
Rb3 O1 3.24(6) 2 ?
Rb3 O6 3.29(5) 1_455 ?
Rb3 O4 3.31(4) . ?
Rb3 O4 3.49(4) 1_455 ?
Rb3 O2 3.58(6) . ?
Rb3 Rb3 3.706(3) 2 ?
Rb3 Rb3 3.706(3) 2_545 ?
Rb3 Rb3 3.8318(5) 1_655 ?
Rb3 Rb3 3.8318(5) 1_455 ?
Rb3 O7 3.88(5) 1_455 ?
Rb3 O2 3.90(6) 2 ?
